data_7236975
loop_
_publ_author_name
'Liu, Yang'
'Zhan, Ge'
'Fang, Peiyu'
'Liu, Zhiwei'
'Bian, Zuqiang'
'Huang, Chunhui'

_publ_section_title
;
 Manipulating organic triplet harvesting in regioisomeric microcrystals
;
_journal_issue 47
_journal_name_full 'Journal of Materials Chemistry C'
_journal_page_first 12547
_journal_paper_doi 10.1039/C7TC04634K
_journal_volume 5
_journal_year 2017
_chemical_formula_sum 'C19 H12 Br N O'
_chemical_formula_weight 350.21
_space_group_crystal_system monoclinic
_space_group_IT_number 15
_space_group_name_Hall '-I 2ya'
_space_group_name_H-M_alt 'I 1 2/a 1'
_atom_sites_solution_hydrogens geom
_audit_creation_method SHELXL-2014/7
_audit_update_record
;
2017-02-23 deposited with the CCDC.
2017-11-17 downloaded from the CCDC.
;
_cell_angle_alpha 90
_cell_angle_beta 110.435(10)
_cell_angle_gamma 90
_cell_formula_units_Z 8
_cell_length_a 21.5976(18)
_cell_length_b 7.7186(4)
_cell_length_c 18.3872(16)
_cell_measurement_reflns_used 2402
_cell_measurement_temperature 180(2)
_cell_measurement_theta_max 28.4430
_cell_measurement_theta_min 3.2670
_cell_volume 2872.3(4)
_computing_cell_refinement
;
CrysAlisPro, Agilent Technologies,
Version 1.171.36.32 (release 02-08-2013 CrysAlis171 .NET)
(compiled Aug  2 2013,16:46:58)
;
_computing_data_collection
;
CrysAlisPro, Agilent Technologies,
Version 1.171.36.32 (release 02-08-2013 CrysAlis171 .NET)
(compiled Aug  2 2013,16:46:58)
;
_computing_data_reduction
;
CrysAlisPro, Agilent Technologies,
Version 1.171.36.32 (release 02-08-2013 CrysAlis171 .NET)
(compiled Aug  2 2013,16:46:58)
;
_computing_structure_refinement 'SHELXL-2014/7 (Sheldrick, 2014)'
_diffrn_ambient_temperature 180(2)
_diffrn_detector_area_resol_mean 10.3914
_diffrn_measured_fraction_theta_full 0.998
_diffrn_measured_fraction_theta_max 0.960
_diffrn_measurement_device_type 'SuperNova, Dual, Cu at zero, Atlas'
_diffrn_measurement_method '\w scan'
_diffrn_radiation_type MoK\a
_diffrn_radiation_wavelength 0.71073
_diffrn_reflns_av_R_equivalents 0.0478
_diffrn_reflns_av_unetI/netI 0.0668
_diffrn_reflns_Laue_measured_fraction_full 0.998
_diffrn_reflns_Laue_measured_fraction_max 0.960
_diffrn_reflns_limit_h_max 27
_diffrn_reflns_limit_h_min -27
_diffrn_reflns_limit_k_max 10
_diffrn_reflns_limit_k_min -8
_diffrn_reflns_limit_l_max 23
_diffrn_reflns_limit_l_min -20
_diffrn_reflns_number 7923
_diffrn_reflns_point_group_measured_fraction_full 0.998
_diffrn_reflns_point_group_measured_fraction_max 0.960
_diffrn_reflns_theta_full 25.242
_diffrn_reflns_theta_max 27.480
_diffrn_reflns_theta_min 2.892
_diffrn_source 'SuperNova (Mo) X-ray Source'
_exptl_absorpt_coefficient_mu 2.863
_exptl_absorpt_correction_T_max 1.00000
_exptl_absorpt_correction_T_min 0.30062
_exptl_absorpt_correction_type multi-scan
_exptl_absorpt_process_details
;
CrysAlisPro, Agilent Technologies,
Version 1.171.36.32 (release 02-08-2013 CrysAlis171 .NET)
(compiled Aug  2 2013,16:46:58)
Empirical absorption correction using spherical harmonics,
 implemented in SCALE3 ABSPACK scaling algorithm.
;
_exptl_crystal_colour colorless
_exptl_crystal_density_diffrn 1.620
_exptl_crystal_density_method 'not measured'
_exptl_crystal_description block
_exptl_crystal_F_000 1408
_exptl_crystal_size_max 0.100
_exptl_crystal_size_mid 0.100
_exptl_crystal_size_min 0.050
_refine_diff_density_max 1.758
_refine_diff_density_min -0.654
_refine_diff_density_rms 0.108
_refine_ls_extinction_method none
_refine_ls_goodness_of_fit_ref 1.056
_refine_ls_hydrogen_treatment constr
_refine_ls_matrix_type full
_refine_ls_number_parameters 199
_refine_ls_number_reflns 3146
_refine_ls_number_restraints 1
_refine_ls_restrained_S_all 1.057
_refine_ls_R_factor_all 0.0843
_refine_ls_R_factor_gt 0.0535
_refine_ls_shift/su_max 0.000
_refine_ls_shift/su_mean 0.000
_refine_ls_structure_factor_coef Fsqd
_refine_ls_weighting_details 'w=1/[\s^2^(Fo^2^)+(0.0668P)^2^+4.1263P] where P=(Fo^2^+2Fc^2^)/3'
_refine_ls_weighting_scheme calc
_refine_ls_wR_factor_gt 0.1310
_refine_ls_wR_factor_ref 0.1498
_reflns_Friedel_coverage 0.000
_reflns_number_gt 2185
_reflns_number_total 3146
_reflns_threshold_expression 'I > 2\s(I)'
_cod_data_source_file c7tc04634k2.cif
_cod_data_source_block 1
_cod_original_sg_symbol_H-M 'I 2/a'
_cod_database_code 7236975
_shelx_shelxl_version_number 2014/7
_shelx_space_group_comment
;
The symmetry employed for this shelxl refinement is uniquely defined
by the following loop, which should always be used as a source of
symmetry information in preference to the above space-group names.
They are only intended as comments.
;
_shelx_estimated_absorpt_t_min 0.763
_shelx_estimated_absorpt_t_max 0.870

loop_
_space_group_symop_operation_xyz
'x, y, z'
'-x+1/2, y, -z'
'x+1/2, y+1/2, z+1/2'
'-x+1, y+1/2, -z+1/2'
'-x, -y, -z'
'x-1/2, -y, z'
'-x+1/2, -y+1/2, -z+1/2'
'x, -y+1/2, z+1/2'

loop_
_atom_site_label
_atom_site_type_symbol
_atom_site_fract_x
_atom_site_fract_y
_atom_site_fract_z
_atom_site_U_iso_or_equiv
_atom_site_adp_type
_atom_site_occupancy
_atom_site_site_symmetry_order
_atom_site_calc_flag
_atom_site_refinement_flags_posn
_atom_site_refinement_flags_adp
Br1 Br 0.80985(2) -0.24911(5) 0.60614(3) 0.0325(2) Uani 1 1 d . .
C1 C 0.6338(2) 0.2726(5) 0.8396(2) 0.0173(8) Uani 1 1 d . .
C2 C 0.6722(2) 0.2480(5) 0.9176(3) 0.0219(9) Uani 1 1 d . .
H2A H 0.7113 0.1800 0.9326 0.026 Uiso 1 1 calc R U
C3 C 0.6507(2) 0.3272(6) 0.9723(3) 0.0272(10) Uani 1 1 d . .
H3A H 0.6758 0.3135 1.0259 0.033 Uiso 1 1 calc R U
C4 C 0.5933(2) 0.4261(6) 0.9503(3) 0.0266(10) Uani 1 1 d . .
H4A H 0.5802 0.4793 0.9892 0.032 Uiso 1 1 calc R U
C5 C 0.5553(2) 0.4485(5) 0.8736(3) 0.0229(9) Uani 1 1 d . .
H5A H 0.5161 0.5158 0.8593 0.027 Uiso 1 1 calc R U
C6 C 0.57540(19) 0.3707(5) 0.8171(2) 0.0186(8) Uani 1 1 d . .
C7 C 0.54765(19) 0.3671(5) 0.7334(2) 0.0202(9) Uani 1 1 d . .
C8 C 0.59055(19) 0.2684(5) 0.7068(2) 0.0162(8) Uani 1 1 d . .
C9 C 0.5798(2) 0.2510(5) 0.6282(2) 0.0203(9) Uani 1 1 d . .
H9A H 0.6099 0.1887 0.6107 0.024 Uiso 1 1 calc R U
C10 C 0.5233(2) 0.3285(5) 0.5756(3) 0.0255(10) Uani 1 1 d . .
H10A H 0.5149 0.3184 0.5215 0.031 Uiso 1 1 calc R U
C11 C 0.4790(2) 0.4200(5) 0.6011(3) 0.0263(10) Uani 1 1 d . .
H11A H 0.4401 0.4677 0.5642 0.032 Uiso 1 1 calc R U
C12 C 0.4913(2) 0.4422(5) 0.6797(3) 0.0244(9) Uani 1 1 d . .
H12A H 0.4618 0.5077 0.6969 0.029 Uiso 1 1 calc R U
C13 C 0.6993(2) 0.1101(5) 0.7734(2) 0.0192(9) Uani 1 1 d . .
C14 C 0.6896(2) -0.0268(5) 0.7129(2) 0.0197(9) Uani 1 1 d . .
C15 C 0.6327(2) -0.1257(5) 0.6864(3) 0.0234(9) Uani 1 1 d . .
H15A H 0.5975 -0.1006 0.7044 0.028 Uiso 1 1 calc R U
C16 C 0.6258(3) -0.2593(5) 0.6348(3) 0.0263(9) Uani 1 1 d . U
H16A H 0.5863 -0.3260 0.6169 0.032 Uiso 1 1 calc R U
C17 C 0.6795(2) -0.2951(6) 0.6089(3) 0.0278(10) Uani 1 1 d . U
H17A H 0.6762 -0.3865 0.5731 0.033 Uiso 1 1 calc R U
C18 C 0.7361(2) -0.1963(5) 0.6361(3) 0.0226(9) Uani 1 1 d . .
C19 C 0.7426(2) -0.0636(5) 0.6888(2) 0.0223(9) Uani 1 1 d . .
H19A H 0.7825 0.0011 0.7083 0.027 Uiso 1 1 calc R U
N1 N 0.64283(16) 0.2050(4) 0.7722(2) 0.0182(7) Uani 1 1 d . .
O1 O 0.75223(14) 0.1368(4) 0.82447(17) 0.0242(7) Uani 1 1 d . .

loop_
_atom_site_aniso_label
_atom_site_aniso_U_11
_atom_site_aniso_U_22
_atom_site_aniso_U_33
_atom_site_aniso_U_23
_atom_site_aniso_U_13
_atom_site_aniso_U_12
Br1 0.0395(3) 0.0297(3) 0.0390(3) -0.0046(2) 0.0272(3) 0.00048(19)
C1 0.017(2) 0.017(2) 0.020(2) -0.0014(16) 0.0076(17) -0.0026(15)
C2 0.025(2) 0.022(2) 0.021(2) -0.0021(18) 0.0105(19) -0.0009(17)
C3 0.029(2) 0.033(3) 0.020(2) -0.001(2) 0.010(2) 0.000(2)
C4 0.035(3) 0.026(2) 0.025(3) -0.0039(19) 0.018(2) -0.0026(19)
C5 0.022(2) 0.022(2) 0.029(2) -0.0028(18) 0.015(2) -0.0005(17)
C6 0.020(2) 0.0156(19) 0.023(2) -0.0011(17) 0.0099(18) -0.0012(16)
C7 0.017(2) 0.0182(19) 0.027(2) -0.0017(17) 0.0107(18) -0.0030(16)
C8 0.014(2) 0.0143(19) 0.020(2) 0.0006(16) 0.0053(16) -0.0013(14)
C9 0.021(2) 0.021(2) 0.020(2) 0.0011(17) 0.0095(18) -0.0022(16)
C10 0.031(2) 0.021(2) 0.023(2) 0.0053(19) 0.008(2) -0.0001(18)
C11 0.023(2) 0.026(2) 0.029(3) 0.0077(19) 0.007(2) 0.0034(18)
C12 0.019(2) 0.022(2) 0.031(3) 0.0050(19) 0.0077(19) 0.0054(17)
C13 0.020(2) 0.018(2) 0.023(2) 0.0044(17) 0.0120(19) 0.0021(16)
C14 0.022(2) 0.0175(19) 0.021(2) 0.0031(17) 0.0094(18) 0.0042(16)
C15 0.020(2) 0.024(2) 0.029(3) 0.0021(19) 0.0103(19) 0.0039(17)
C16 0.044(3) 0.014(2) 0.020(2) -0.0030(17) 0.011(2) -0.0074(17)
C17 0.035(3) 0.017(2) 0.026(3) -0.0031(19) 0.0047(19) 0.0028(18)
C18 0.027(2) 0.019(2) 0.027(2) 0.0012(18) 0.016(2) 0.0030(17)
C19 0.022(2) 0.018(2) 0.027(2) 0.0031(18) 0.0090(19) -0.0013(17)
N1 0.0157(18) 0.0197(17) 0.0195(19) -0.0017(14) 0.0065(15) 0.0034(13)
O1 0.0205(16) 0.0245(15) 0.0281(18) -0.0037(13) 0.0092(14) 0.0007(12)

loop_
_atom_type_symbol
_atom_type_description
_atom_type_scat_dispersion_real
_atom_type_scat_dispersion_imag
_atom_type_scat_source
C C 0.0033 0.0016 'International Tables Vol C Tables 4.2.6.8 and 6.1.1.4'
H H 0.0000 0.0000 'International Tables Vol C Tables 4.2.6.8 and 6.1.1.4'
Br Br -0.2901 2.4595 'International Tables Vol C Tables 4.2.6.8 and 6.1.1.4'
N N 0.0061 0.0033 'International Tables Vol C Tables 4.2.6.8 and 6.1.1.4'
O O 0.0106 0.0060 'International Tables Vol C Tables 4.2.6.8 and 6.1.1.4'

loop_
_geom_angle_atom_site_label_1
_geom_angle_atom_site_label_2
_geom_angle_atom_site_label_3
_geom_angle
C2 C1 C6 121.7(4)
C2 C1 N1 129.3(4)
C6 C1 N1 108.9(4)
C3 C2 C1 117.1(4)
C2 C3 C4 121.4(4)
C5 C4 C3 121.4(4)
C4 C5 C6 118.8(4)
C5 C6 C1 119.6(4)
C5 C6 C7 133.0(4)
C1 C6 C7 107.5(3)
C12 C7 C8 119.6(4)
C12 C7 C6 132.9(4)
C8 C7 C6 107.5(4)
C9 C8 C7 121.5(4)
C9 C8 N1 130.0(4)
C7 C8 N1 108.5(3)
C8 C9 C10 117.8(4)
C11 C10 C9 121.3(4)
C12 C11 C10 120.5(4)
C11 C12 C7 119.2(4)
O1 C13 N1 119.7(4)
O1 C13 C14 123.0(3)
N1 C13 C14 117.3(4)
C15 C14 C19 120.2(4)
C15 C14 C13 121.9(3)
C19 C14 C13 117.6(4)
C16 C15 C14 121.8(4)
C15 C16 C17 118.1(4)
C18 C17 C16 119.6(4)
C17 C18 C19 121.7(4)
C17 C18 Br1 120.2(3)
C19 C18 Br1 118.1(3)
C18 C19 C14 118.6(4)
C13 N1 C8 128.1(3)
C13 N1 C1 123.8(3)
C8 N1 C1 107.6(3)

loop_
_geom_bond_atom_site_label_1
_geom_bond_atom_site_label_2
_geom_bond_distance
Br1 C18 1.903(4)
C1 C2 1.396(6)
C1 C6 1.404(5)
C1 N1 1.419(5)
C2 C3 1.387(6)
C3 C4 1.391(6)
C4 C5 1.372(6)
C5 C6 1.394(5)
C6 C7 1.443(6)
C7 C12 1.397(6)
C7 C8 1.412(5)
C8 C9 1.388(6)
C8 N1 1.419(5)
C9 C10 1.400(6)
C10 C11 1.395(6)
C11 C12 1.387(6)
C13 O1 1.217(5)
C13 N1 1.417(5)
C13 C14 1.494(6)
C14 C15 1.383(6)
C14 C19 1.393(5)
C15 C16 1.374(6)
C16 C17 1.426(7)
C17 C18 1.379(6)
C18 C19 1.383(6)
